data_7216260
loop_
_publ_author_name
'Fujiyama, Shinjiro'
'Seino, Shintaro'
'Kamiya, Natsumi'
'Nishi, Koji'
'Yoza, Kenji'
'Yokomori, Yoshinobu'

_publ_section_title
;
 Adsorption structures of non-aromatic hydrocarbons on silicalite-1 using
 the single-crystal X-ray diffraction method.
;
_journal_issue 30
_journal_name_full 'Physical chemistry chemical physics : PCCP'
_journal_page_first 15839
_journal_page_last 15845
_journal_paper_doi 10.1039/c4cp01860e
_journal_volume 16
_journal_year 2014
_chemical_formula_sum 'C4.4 O48 Si24'
_chemical_formula_weight 1495
_chemical_name_systematic
; 
 ? 
;
_space_group_IT_number 14
_symmetry_cell_setting monoclinic
_symmetry_space_group_name_Hall '-P 2yn'
_symmetry_space_group_name_H-M 'P 1 21/n 1'
_atom_sites_solution_hydrogens none
_atom_sites_solution_primary direct
_atom_sites_solution_secondary difmap
_audit_creation_method SHELXL-97
_cell_angle_alpha 90.00
_cell_angle_beta 90.16(3)
_cell_angle_gamma 90.00
_cell_formula_units_Z 4
_cell_length_a 13.455(3)
_cell_length_b 20.190(4)
_cell_length_c 19.950(4)
_cell_measurement_temperature 296(2)
_cell_volume 5419.5(19)
_computing_cell_refinement 'Bruker XSCANS'
_computing_data_collection 'Bruker XSCANS'
_computing_data_reduction 'Bruker SHELXTL'
_computing_molecular_graphics 'Bruker SHELXTL'
_computing_publication_material 'Bruker SHELXTL'
_computing_structure_refinement 'SHELXL-97 (Sheldrick, 1997)'
_computing_structure_solution 'SHELXS-97 (Sheldrick, 1990)'
_diffrn_ambient_temperature 296(2)
_diffrn_measured_fraction_theta_full 0.947
_diffrn_measured_fraction_theta_max 0.947
_diffrn_measurement_device_type 'Bruker P4'
_diffrn_measurement_method '\w scans'
_diffrn_radiation_monochromator graphite
_diffrn_radiation_source 'fine-focus sealed tube'
_diffrn_radiation_type MoK\a
_diffrn_radiation_wavelength 0.71073
_diffrn_reflns_av_R_equivalents 0.1704
_diffrn_reflns_av_sigmaI/netI 0.2384
_diffrn_reflns_limit_h_max 18
_diffrn_reflns_limit_h_min -17
_diffrn_reflns_limit_k_max 27
_diffrn_reflns_limit_k_min -27
_diffrn_reflns_limit_l_max 26
_diffrn_reflns_limit_l_min -26
_diffrn_reflns_number 63783
_diffrn_reflns_theta_full 28.71
_diffrn_reflns_theta_max 28.71
_diffrn_reflns_theta_min 1.51
_exptl_absorpt_coefficient_mu 0.668
_exptl_absorpt_correction_T_max 0.9642
_exptl_absorpt_correction_T_min 0.9030
_exptl_absorpt_correction_type analytical
_exptl_crystal_density_diffrn 1.836
_exptl_crystal_density_method 'not measured'
_exptl_crystal_F_000 3008
_exptl_crystal_size_max 0.16
_exptl_crystal_size_mid 0.10
_exptl_crystal_size_min 0.05
_refine_diff_density_max 0.641
_refine_diff_density_min -0.565
_refine_diff_density_rms 0.134
_refine_ls_extinction_method none
_refine_ls_goodness_of_fit_ref 0.738
_refine_ls_hydrogen_treatment none
_refine_ls_matrix_type full
_refine_ls_number_parameters 684
_refine_ls_number_reflns 13278
_refine_ls_number_restraints 10
_refine_ls_restrained_S_all 0.741
_refine_ls_R_factor_all 0.1963
_refine_ls_R_factor_gt 0.0525
_refine_ls_shift/su_max 0.004
_refine_ls_shift/su_mean 0.000
_refine_ls_structure_factor_coef Fsqd
_refine_ls_weighting_details 'calc w=1/[\s^2^(Fo^2^)+(0.0315P)^2^+0.0000P] where P=(Fo^2^+2Fc^2^)/3'
_refine_ls_weighting_scheme calc
_refine_ls_wR_factor_gt 0.0983
_refine_ls_wR_factor_ref 0.1281
_reflns_number_gt 4054
_reflns_number_total 13278
_reflns_threshold_expression >2sigma(I)
_cod_data_source_file c4cp01860e2.cif
_cod_data_source_block f_seino_1-butene_twin_01_ss159
_cod_depositor_comments
;
The following automatic conversions were performed:

'_symmetry_cell_setting' value 'Monoclinic' changed to 'monoclinic'
according to
/usr/data/users/saulius/crontab/automatic-downloads/rss-feeds/RSC/lib/dictionaries/cif_core.dic
dictionary named 'cif_core.dic' version 2.4.2 from
2011-04-26.

'_exptl_absorpt_correction_type' value 'Analytical'
changed to 'analytical' according to
/usr/data/users/saulius/crontab/automatic-downloads/rss-feeds/RSC/lib/dictionaries/cif_core.dic
dictionary named 'cif_core.dic' version 2.4.2 from 2011-04-26.

Automatic conversion script
Id: cif_fix_values 2281 2013-09-26 08:29:07Z andrius 

 Adding full bibliography for 7216252--7216267.cif.
;
_cod_original_sg_symbol_H-M P2(1)/n
_cod_database_code 7216260

loop_
_symmetry_equiv_pos_as_xyz
'x, y, z'
'-x+1/2, y+1/2, -z+1/2'
'-x, -y, -z'
'x-1/2, -y-1/2, z-1/2'

loop_
_atom_site_label
_atom_site_type_symbol
_atom_site_fract_x
_atom_site_fract_y
_atom_site_fract_z
_atom_site_U_iso_or_equiv
_atom_site_adp_type
_atom_site_occupancy
_atom_site_symmetry_multiplicity
_atom_site_calc_flag
_atom_site_refinement_flags
_atom_site_disorder_assembly
_atom_site_disorder_group
C301 C 0.154(4) 0.260(2) 0.750(4) 0.36(3) Uiso 0.599(18) 1 d PD A 1
C302 C 0.114(3) 0.199(3) 0.737(3) 0.34(3) Uiso 0.599(18) 1 d PD A 1
C303 C 0.143(4) 0.136(3) 0.768(3) 0.35(3) Uiso 0.599(18) 1 d PD A 1
C304 C 0.192(4) 0.073(3) 0.742(5) 0.51(5) Uiso 0.599(18) 1 d PD A 1
C101 C -0.005(2) 0.5096(16) 0.5401(14) 0.120(12) Uiso 0.50 1 d PD . 2
C102 C -0.009(3) 0.4995(17) 0.6061(15) 0.141(14) Uiso 0.50 1 d PD B 2
C103 C 0.037(4) 0.494(3) 0.6730(18) 0.34(3) Uiso 0.50 1 d PD B 2
C104 C 0.011(4) 0.495(3) 0.745(2) 0.37(3) Uiso 0.50 1 d PD B 2
Si1 Si 0.3250(2) 0.42104(14) -0.05619(18) 0.0157(7) Uani 1 1 d . . .
Si2 Si 0.1716(3) 0.31161(17) -0.03042(14) 0.0199(8) Uani 1 1 d . . .
Si3 Si -0.0462(2) 0.27912(15) -0.06201(18) 0.0199(8) Uani 1 1 d . . .
Si4 Si -0.0341(2) 0.12324(16) -0.06293(18) 0.0186(8) Uani 1 1 d . . .
Si5 Si 0.1783(3) 0.07556(15) -0.02830(15) 0.0174(8) Uani 1 1 d . . .
Si6 Si 0.3189(2) 0.19272(16) -0.05615(17) 0.0187(7) Uani 1 1 d . . .
Si7 Si 0.3216(3) 0.42468(16) 0.17141(16) 0.0180(8) Uani 1 1 d . . .
Si8 Si 0.1784(2) 0.31032(17) 0.12730(15) 0.0180(7) Uani 1 1 d . . .
Si9 Si -0.0336(2) 0.27339(16) 0.17535(16) 0.0168(8) Uani 1 1 d . . .
Si10 Si -0.0309(3) 0.11913(17) 0.17533(16) 0.0186(8) Uani 1 1 d . . .
Si11 Si 0.1779(3) 0.07141(15) 0.12921(17) 0.0172(8) Uani 1 1 d . . .
Si12 Si 0.3168(3) 0.18971(17) 0.16751(15) 0.0182(7) Uani 1 1 d . . .
Si13 Si 0.3363(2) 0.42671(14) 0.55750(19) 0.0177(7) Uani 1 1 d . . .
Si14 Si 0.1897(2) 0.31135(17) 0.52774(14) 0.0173(7) Uani 1 1 d . . .
Si15 Si -0.0286(2) 0.27806(15) 0.56163(16) 0.0159(7) Uani 1 1 d . . .
Si16 Si -0.0313(2) 0.12204(16) 0.56369(18) 0.0179(8) Uani 1 1 d . . .
Si17 Si 0.1815(3) 0.07058(15) 0.52782(15) 0.0148(7) Uani 1 1 d . . .
Si18 Si 0.3209(2) 0.18668(15) 0.56202(16) 0.0180(7) Uani 1 1 d . . .
Si19 Si 0.3179(3) 0.42349(15) 0.32775(16) 0.0169(8) Uani 1 1 d . . .
Si20 Si 0.1737(2) 0.31114(17) 0.36914(16) 0.0181(7) Uani 1 1 d . . .
Si21 Si -0.0408(3) 0.27365(16) 0.33095(16) 0.0194(8) Uani 1 1 d . . .
Si22 Si -0.0353(3) 0.11879(17) 0.32899(16) 0.0183(8) Uani 1 1 d . . .
Si23 Si 0.1792(3) 0.07174(14) 0.36961(17) 0.0172(7) Uani 1 1 d . . .
Si24 Si 0.3046(2) 0.19164(17) 0.32198(14) 0.0183(7) Uani 1 1 d . . .
O1 O 0.2270(5) 0.3755(4) -0.0582(5) 0.034(2) Uani 1 1 d . . .
O2 O 0.0630(5) 0.3093(4) -0.0638(4) 0.0267(18) Uani 1 1 d . . .
O3 O -0.0451(6) 0.2011(3) -0.0521(4) 0.043(2) Uani 1 1 d . . .
O4 O 0.0789(5) 0.1020(4) -0.0658(4) 0.030(2) Uani 1 1 d . . .
O5 O 0.2720(5) 0.1203(3) -0.0474(4) 0.026(2) Uani 1 1 d . . .
O6 O 0.2327(6) 0.2459(4) -0.0469(5) 0.040(2) Uani 1 1 d . . .
O7 O 0.2309(7) 0.3743(4) 0.1556(4) 0.041(3) Uani 1 1 d . . .
O8 O 0.0734(5) 0.3038(4) 0.1646(3) 0.036(2) Uani 1 1 d . . .
O9 O -0.0301(6) 0.1960(4) 0.1555(3) 0.031(2) Uani 1 1 d . . .
O10 O 0.0776(6) 0.0895(4) 0.1667(4) 0.037(2) Uani 1 1 d . . .
O11 O 0.2653(7) 0.1206(4) 0.1515(4) 0.035(2) Uani 1 1 d . . .
O12 O 0.2437(6) 0.2472(4) 0.1417(4) 0.041(2) Uani 1 1 d . . .
O13 O 0.1616(6) 0.3167(4) 0.0484(4) 0.047(2) Uani 1 1 d . . .
O14 O 0.1586(5) 0.0785(3) 0.0505(4) 0.032(2) Uani 1 1 d . . .
O15 O 0.3806(6) 0.4137(4) -0.1259(4) 0.031(2) Uani 1 1 d . . .
O16 O 0.3962(7) 0.3976(4) 0.0033(4) 0.045(3) Uani 1 1 d . . .
O17 O 0.4178(6) 0.4014(4) 0.1331(4) 0.031(2) Uani 1 1 d . . .
O18 O 0.3664(5) 0.1973(4) -0.1286(4) 0.031(2) Uani 1 1 d . . .
O19 O 0.4039(6) 0.2042(4) -0.0019(4) 0.039(2) Uani 1 1 d . . .
O20 O 0.4207(5) 0.1962(4) 0.1284(4) 0.0270(18) Uani 1 1 d . . .
O21 O 0.2027(5) 0.0015(3) -0.0515(4) 0.0251(19) Uani 1 1 d . . .
O22 O 0.2088(6) -0.0039(4) 0.1475(4) 0.031(2) Uani 1 1 d . . .
O23 O 0.3450(4) 0.4240(3) 0.2501(5) 0.0335(15) Uani 1 1 d . . .
O24 O 0.3408(4) 0.1972(3) 0.2457(4) 0.0306(14) Uani 1 1 d . . .
O25 O -0.0627(4) 0.2826(2) 0.2531(4) 0.0290(15) Uani 1 1 d . . .
O26 O -0.0660(4) 0.1099(2) 0.2518(5) 0.0258(15) Uani 1 1 d . . .
O27 O 0.2467(5) 0.3764(4) 0.5525(5) 0.038(2) Uani 1 1 d . . .
O28 O 0.0777(5) 0.3132(3) 0.5548(4) 0.0304(19) Uani 1 1 d . . .
O29 O -0.0138(5) 0.2007(3) 0.5652(4) 0.040(2) Uani 1 1 d . . .
O30 O 0.0727(6) 0.0857(4) 0.5563(5) 0.040(2) Uani 1 1 d . . .
O31 O 0.2610(6) 0.1190(4) 0.5641(4) 0.031(2) Uani 1 1 d . . .
O32 O 0.2448(6) 0.2485(4) 0.5588(4) 0.034(2) Uani 1 1 d . . .
O33 O 0.2236(6) 0.3777(4) 0.3415(4) 0.031(2) Uani 1 1 d . . .
O34 O 0.0575(5) 0.3128(3) 0.3534(3) 0.0249(18) Uani 1 1 d . . .
O35 O -0.0250(6) 0.1966(4) 0.3479(3) 0.034(2) Uani 1 1 d . . .
O36 O 0.0703(6) 0.0831(4) 0.3433(4) 0.040(2) Uani 1 1 d . . .
O37 O 0.2574(7) 0.1208(4) 0.3339(4) 0.036(2) Uani 1 1 d . . .
O38 O 0.2222(6) 0.2477(4) 0.3342(4) 0.035(2) Uani 1 1 d . . .
O39 O 0.1922(6) 0.3062(5) 0.4489(4) 0.053(2) Uani 1 1 d . . .
O40 O 0.1840(6) 0.0829(4) 0.4487(4) 0.037(2) Uani 1 1 d . . .
O41 O 0.3930(6) 0.4199(4) 0.6286(4) 0.037(2) Uani 1 1 d . . .
O42 O 0.4130(6) 0.4122(4) 0.4979(4) 0.031(2) Uani 1 1 d . . .
O43 O 0.4159(6) 0.3974(4) 0.3682(4) 0.035(2) Uani 1 1 d . . .
O44 O 0.3844(5) 0.1898(4) 0.6302(4) 0.0262(19) Uani 1 1 d . . .
O45 O 0.3933(6) 0.1876(4) 0.4985(4) 0.033(2) Uani 1 1 d . . .
O46 O -0.1017(5) 0.2951(4) -0.1310(4) 0.036(2) Uani 1 1 d . . .
O47 O 0.2097(6) -0.0046(3) 0.5442(4) 0.027(2) Uani 1 1 d . . .
O48 O 0.2127(6) -0.0021(4) 0.3515(4) 0.031(2) Uani 1 1 d . . .

loop_
_atom_site_aniso_label
_atom_site_aniso_U_11
_atom_site_aniso_U_22
_atom_site_aniso_U_33
_atom_site_aniso_U_23
_atom_site_aniso_U_13
_atom_site_aniso_U_12
Si1 0.0247(18) 0.0112(14) 0.0113(15) 0.0000(14) 0.0014(17) 0.0022(13)
Si2 0.0296(19) 0.0135(16) 0.0167(15) -0.0017(14) 0.0034(13) -0.0006(16)
Si3 0.0240(18) 0.0155(16) 0.0202(18) -0.0017(14) -0.0014(15) -0.0007(13)
Si4 0.0222(19) 0.0162(17) 0.0174(19) -0.0005(15) -0.0027(17) -0.0009(14)
Si5 0.025(2) 0.0134(17) 0.0135(17) -0.0009(13) 0.0018(15) -0.0024(15)
Si6 0.0240(17) 0.0155(15) 0.0167(14) -0.0005(17) 0.0072(16) -0.0065(15)
Si7 0.023(2) 0.0200(19) 0.0110(17) -0.0011(14) 0.0068(17) -0.0034(16)
Si8 0.0203(17) 0.0193(17) 0.0145(15) 0.0012(17) 0.0032(15) 0.0011(17)
Si9 0.024(2) 0.0168(18) 0.0097(17) 0.0036(13) -0.0010(14) -0.0008(14)
Si10 0.031(2) 0.0156(18) 0.0090(18) -0.0021(14) -0.0009(16) -0.0034(15)
Si11 0.024(2) 0.0131(17) 0.0144(17) 0.0000(15) 0.0026(18) 0.0014(15)
Si12 0.0258(17) 0.0150(15) 0.0136(14) 0.0015(14) 0.0021(14) -0.0005(17)
Si13 0.0243(19) 0.0134(15) 0.0154(16) 0.0017(15) 0.0015(16) 0.0003(13)
Si14 0.0204(17) 0.0176(17) 0.0138(14) -0.0005(14) 0.0069(12) -0.0017(15)
Si15 0.0234(18) 0.0165(16) 0.0079(16) -0.0015(13) 0.0018(15) 0.0005(12)
Si16 0.0241(19) 0.0163(17) 0.0132(18) -0.0021(15) -0.0003(17) -0.0006(14)
Si17 0.0187(19) 0.0113(16) 0.0143(17) 0.0001(12) 0.0017(14) 0.0003(14)
Si18 0.0262(18) 0.0149(16) 0.0129(15) 0.0024(14) -0.0001(14) -0.0010(15)
Si19 0.028(2) 0.0094(16) 0.0136(18) 0.0005(13) 0.0035(17) -0.0012(15)
Si20 0.0239(18) 0.0156(16) 0.0149(15) 0.0022(17) 0.0047(15) -0.0047(16)
Si21 0.026(2) 0.0171(18) 0.0147(18) -0.0007(14) 0.0015(15) -0.0003(14)
Si22 0.023(2) 0.0183(18) 0.0132(18) 0.0006(14) -0.0045(16) 0.0012(15)
Si23 0.028(2) 0.0099(17) 0.0138(17) -0.0014(14) 0.0012(18) -0.0018(15)
Si24 0.0253(17) 0.0148(15) 0.0147(15) -0.0044(14) 0.0060(13) -0.0037(16)
O1 0.027(5) 0.022(4) 0.054(5) 0.015(5) 0.002(5) -0.009(4)
O2 0.015(4) 0.035(4) 0.030(4) 0.006(4) 0.006(3) -0.010(4)
O3 0.062(5) 0.011(4) 0.056(5) 0.001(5) -0.003(5) -0.006(4)
O4 0.012(4) 0.050(5) 0.027(5) 0.007(4) 0.006(4) 0.015(4)
O5 0.022(4) 0.014(4) 0.042(5) 0.005(4) 0.005(4) -0.006(3)
O6 0.033(5) 0.019(4) 0.070(6) -0.011(5) 0.007(5) 0.013(4)
O7 0.042(6) 0.030(5) 0.050(6) -0.006(5) 0.001(5) -0.024(5)
O8 0.020(4) 0.041(5) 0.046(5) -0.005(4) 0.014(4) -0.014(4)
O9 0.065(6) 0.006(4) 0.023(4) 0.001(4) 0.001(4) 0.010(4)
O10 0.030(5) 0.053(6) 0.029(5) 0.009(4) 0.022(4) 0.022(5)
O11 0.042(6) 0.016(4) 0.048(6) -0.015(4) -0.016(4) -0.003(4)
O12 0.042(5) 0.026(4) 0.054(6) 0.003(4) -0.001(5) 0.012(4)
O13 0.062(6) 0.064(6) 0.016(4) -0.001(5) 0.000(4) 0.009(5)
O14 0.044(5) 0.036(4) 0.015(4) -0.005(4) 0.001(4) 0.004(4)
O15 0.033(5) 0.049(5) 0.010(4) -0.004(4) 0.013(4) 0.014(4)
O16 0.036(6) 0.079(7) 0.019(4) 0.004(5) -0.016(4) 0.017(5)
O17 0.024(5) 0.046(6) 0.023(5) -0.010(5) 0.006(5) 0.004(4)
O18 0.035(5) 0.048(5) 0.010(4) 0.006(4) 0.008(4) -0.008(4)
O19 0.036(5) 0.061(6) 0.021(4) 0.004(4) -0.006(4) -0.019(5)
O20 0.019(4) 0.045(5) 0.017(4) 0.008(4) 0.012(3) 0.007(4)
O21 0.022(5) 0.024(4) 0.030(4) -0.007(4) 0.004(4) -0.006(3)
O22 0.039(6) 0.020(5) 0.033(5) 0.005(4) 0.003(5) 0.000(4)
O23 0.045(4) 0.047(4) 0.008(3) 0.002(5) 0.000(5) 0.006(3)
O24 0.031(4) 0.046(3) 0.015(3) -0.002(5) 0.000(4) -0.015(3)
O25 0.031(4) 0.040(3) 0.016(3) 0.002(5) -0.003(5) -0.002(3)
O26 0.027(4) 0.035(3) 0.016(3) -0.013(5) 0.012(5) -0.008(3)
O27 0.030(5) 0.023(4) 0.061(6) -0.003(5) 0.004(5) -0.020(4)
O28 0.019(4) 0.023(4) 0.049(5) 0.000(5) 0.015(4) -0.005(4)
O29 0.061(5) 0.007(4) 0.053(5) -0.003(4) 0.000(4) -0.010(4)
O30 0.024(5) 0.051(5) 0.043(5) 0.005(5) 0.022(5) 0.019(4)
O31 0.036(5) 0.028(4) 0.027(5) 0.016(4) -0.012(4) -0.019(4)
O32 0.036(5) 0.022(4) 0.045(5) 0.010(4) 0.004(5) 0.013(4)
O33 0.026(5) 0.007(4) 0.059(6) 0.005(4) 0.008(4) -0.001(4)
O34 0.019(4) 0.016(4) 0.039(4) -0.006(3) -0.013(3) 0.000(3)
O35 0.055(6) 0.018(5) 0.030(5) 0.006(4) -0.005(4) -0.005(5)
O36 0.031(6) 0.031(5) 0.057(6) -0.001(4) -0.018(5) 0.020(4)
O37 0.056(6) 0.025(5) 0.028(5) 0.000(4) 0.017(4) -0.018(4)
O38 0.048(6) 0.019(4) 0.039(5) -0.008(4) 0.008(4) 0.010(4)
O39 0.049(5) 0.099(6) 0.012(4) -0.001(6) 0.001(4) 0.003(5)
O40 0.054(5) 0.044(5) 0.014(4) -0.001(4) 0.000(5) -0.016(4)
O41 0.060(6) 0.027(5) 0.024(5) 0.001(4) -0.017(5) 0.027(4)
O42 0.031(5) 0.037(5) 0.027(4) -0.003(4) 0.015(4) 0.011(4)
O43 0.038(6) 0.050(6) 0.015(4) -0.001(5) -0.015(5) 0.022(5)
O44 0.027(4) 0.033(4) 0.018(4) -0.001(4) -0.014(4) -0.012(4)
O45 0.038(5) 0.035(5) 0.025(4) 0.001(4) 0.015(4) 0.002(4)
O46 0.019(4) 0.069(6) 0.019(4) 0.004(5) -0.014(4) 0.008(4)
O47 0.038(5) 0.007(4) 0.036(5) 0.009(4) 0.010(4) -0.004(3)
O48 0.038(6) 0.006(4) 0.049(6) -0.012(4) -0.002(5) 0.005(4)

loop_
_atom_type_symbol
_atom_type_description
_atom_type_scat_dispersion_real
_atom_type_scat_dispersion_imag
_atom_type_scat_source
C C 0.0033 0.0016 'International Tables Vol C Tables 4.2.6.8 and 6.1.1.4'
H H 0.0000 0.0000 'International Tables Vol C Tables 4.2.6.8 and 6.1.1.4'
O O 0.0106 0.0060 'International Tables Vol C Tables 4.2.6.8 and 6.1.1.4'
Si Si 0.0817 0.0704 'International Tables Vol C Tables 4.2.6.8 and 6.1.1.4'

loop_
_geom_angle_atom_site_label_1
_geom_angle_atom_site_label_2
_geom_angle_atom_site_label_3
_geom_angle
_geom_angle_site_symmetry_1
_geom_angle_site_symmetry_3
C301 C302 C303 126(4) . .
C302 C303 C304 134(4) . .
C102 C101 C101 157(4) . 3_566
C101 C102 C103 153(4) . .
C102 C103 C104 141(4) . .
O15 Si1 O47 111.0(4) . 2
O15 Si1 O16 109.9(5) . .
O47 Si1 O16 110.2(5) 2 .
O15 Si1 O1 108.3(5) . .
O47 Si1 O1 107.6(4) 2 .
O16 Si1 O1 109.8(5) . .
O13 Si2 O1 109.5(5) . .
O13 Si2 O6 107.7(5) . .
O1 Si2 O6 111.1(4) . .
O13 Si2 O2 109.6(4) . .
O1 Si2 O2 107.9(4) . .
O6 Si2 O2 111.0(5) . .
O3 Si3 O2 112.0(4) . .
O3 Si3 O46 108.2(5) . .
O2 Si3 O46 109.4(4) . .
O3 Si3 O45 109.1(5) . 4_565
O2 Si3 O45 109.1(4) . 4_565
O46 Si3 O45 109.1(4) . 4_565
O4 Si4 O42 109.9(5) . 4_565
O4 Si4 O43 107.7(5) . 4_565
O42 Si4 O43 110.9(5) 4_565 4_565
O4 Si4 O3 111.3(4) . .
O42 Si4 O3 107.5(5) 4_565 .
O43 Si4 O3 109.7(5) 4_565 .
O14 Si5 O5 110.3(4) . .
O14 Si5 O21 110.8(4) . .
O5 Si5 O21 107.3(4) . .
O14 Si5 O4 107.7(4) . .
O5 Si5 O4 110.8(4) . .
O21 Si5 O4 110.1(4) . .
O18 Si6 O19 108.7(4) . .
O18 Si6 O6 111.2(5) . .
O19 Si6 O6 110.2(5) . .
O18 Si6 O5 108.3(5) . .
O19 Si6 O5 110.0(5) . .
O6 Si6 O5 108.4(4) . .
O17 Si7 O23 108.3(4) . .
O17 Si7 O48 111.7(5) . 2
O23 Si7 O48 109.9(4) . 2
O17 Si7 O7 109.7(5) . .
O23 Si7 O7 109.4(4) . .
O48 Si7 O7 107.8(5) 2 .
O12 Si8 O7 110.4(5) . .
O12 Si8 O13 108.8(4) . .
O7 Si8 O13 110.4(5) . .
O12 Si8 O8 109.9(5) . .
O7 Si8 O8 107.2(5) . .
O13 Si8 O8 110.0(4) . .
O8 Si9 O44 111.7(4) . 4_565
O8 Si9 O25 108.1(4) . .
O44 Si9 O25 108.6(4) 4_565 .
O8 Si9 O9 108.4(5) . .
O44 Si9 O9 109.3(4) 4_565 .
O25 Si9 O9 110.8(3) . .
O10 Si10 O41 109.9(5) . 4_565
O10 Si10 O9 109.3(5) . .
O41 Si10 O9 109.9(4) 4_565 .
O10 Si10 O26 109.3(4) . .
O41 Si10 O26 108.0(4) 4_565 .
O9 Si10 O26 110.4(4) . .
O10 Si11 O14 107.9(5) . .
O10 Si11 O11 110.5(5) . .
O14 Si11 O11 109.5(4) . .
O10 Si11 O22 109.2(5) . .
O14 Si11 O22 110.3(4) . .
O11 Si11 O22 109.4(5) . .
O11 Si12 O24 111.4(4) . .
O11 Si12 O12 107.6(5) . .
O24 Si12 O12 111.5(4) . .
O11 Si12 O20 110.7(5) . .
O24 Si12 O20 107.0(4) . .
O12 Si12 O20 108.5(4) . .
O27 Si13 O21 110.5(4) . 2
O27 Si13 O42 109.2(5) . .
O21 Si13 O42 109.1(4) 2 .
O27 Si13 O41 111.1(5) . .
O21 Si13 O41 107.4(4) 2 .
O42 Si13 O41 109.4(5) . .
O39 Si14 O32 108.9(5) . .
O39 Si14 O27 110.5(5) . .
O32 Si14 O27 108.2(4) . .
O39 Si14 O28 111.1(4) . .
O32 Si14 O28 108.9(4) . .
O27 Si14 O28 109.1(4) . .
O29 Si15 O20 110.0(5) . 4_566
O29 Si15 O19 109.2(5) . 4_566
O20 Si15 O19 110.3(4) 4_566 4_566
O29 Si15 O28 109.3(4) . .
O20 Si15 O28 108.3(4) 4_566 .
O19 Si15 O28 109.8(5) 4_566 .
O30 Si16 O16 110.6(5) . 4_566
O30 Si16 O29 109.2(4) . .
O16 Si16 O29 110.4(5) 4_566 .
O30 Si16 O17 108.6(5) . 4_566
O16 Si16 O17 108.3(5) 4_566 4_566
O29 Si16 O17 109.7(5) . 4_566
O40 Si17 O47 110.1(4) . .
O40 Si17 O30 110.1(5) . .
O47 Si17 O30 109.0(4) . .
O40 Si17 O31 109.4(4) . .
O47 Si17 O31 109.0(5) . .
O30 Si17 O31 109.2(5) . .
O31 Si18 O45 109.9(5) . .
O31 Si18 O44 106.4(4) . .
O45 Si18 O44 110.3(4) . .
O31 Si18 O32 110.1(4) . .
O45 Si18 O32 110.3(5) . .
O44 Si18 O32 109.8(5) . .
O22 Si19 O23 110.4(4) 2 .
O22 Si19 O33 107.5(5) 2 .
O23 Si19 O33 110.8(4) . .
O22 Si19 O43 109.1(5) 2 .
O23 Si19 O43 107.2(4) . .
O33 Si19 O43 111.8(5) . .
O34 Si20 O38 109.4(4) . .
O34 Si20 O33 109.1(4) . .
O38 Si20 O33 110.5(4) . .
O34 Si20 O39 110.2(4) . .
O38 Si20 O39 108.6(5) . .
O33 Si20 O39 109.2(5) . .
O25 Si21 O18 108.0(4) . 4_566
O25 Si21 O34 111.5(4) . .
O18 Si21 O34 108.9(4) 4_566 .
O25 Si21 O35 109.9(4) . .
O18 Si21 O35 110.6(5) 4_566 .
O34 Si21 O35 108.0(4) . .
O15 Si22 O26 108.4(4) 4_566 .
O15 Si22 O36 110.0(5) 4_566 .
O26 Si22 O36 110.1(4) . .
O15 Si22 O35 109.1(4) 4_566 .
O26 Si22 O35 110.7(4) . .
O36 Si22 O35 108.5(5) . .
O36 Si23 O40 110.2(5) . .
O36 Si23 O48 108.9(5) . .
O40 Si23 O48 110.1(5) . .
O36 Si23 O37 111.8(5) . .
O40 Si23 O37 109.0(4) . .
O48 Si23 O37 106.8(5) . .
O37 Si24 O46 112.4(5) . 4_666
O37 Si24 O24 109.2(4) . .
O46 Si24 O24 107.8(4) 4_666 .
O37 Si24 O38 109.7(5) . .
O46 Si24 O38 109.8(5) 4_666 .
O24 Si24 O38 107.9(4) . .
Si2 O1 Si1 147.2(6) . .
Si3 O2 Si2 147.3(5) . .
Si3 O3 Si4 164.3(6) . .
Si4 O4 Si5 149.9(6) . .
Si5 O5 Si6 148.6(5) . .
Si6 O6 Si2 163.9(6) . .
Si8 O7 Si7 157.2(7) . .
Si9 O8 Si8 154.0(6) . .
Si10 O9 Si9 151.4(5) . .
Si11 O10 Si10 157.1(6) . .
Si12 O11 Si11 156.9(6) . .
Si8 O12 Si12 170.1(6) . .
Si2 O13 Si8 164.5(6) . .
Si5 O14 Si11 159.8(5) . .
Si1 O15 Si22 150.7(6) . 4_665
Si1 O16 Si16 177.1(7) . 4_665
Si7 O17 Si16 148.5(6) . 4_665
Si6 O18 Si21 143.0(6) . 4_665
Si6 O19 Si15 168.3(6) . 4_665
Si15 O20 Si12 144.2(5) 4_665 .
Si5 O21 Si13 146.6(5) . 2_545
Si19 O22 Si11 151.6(6) 2_545 .
Si19 O23 Si7 155.4(4) . .
Si12 O24 Si24 149.2(4) . .
Si21 O25 Si9 151.9(4) . .
Si22 O26 Si10 145.3(4) . .
Si13 O27 Si14 156.0(6) . .
Si15 O28 Si14 149.2(5) . .
Si15 O29 Si16 163.9(5) . .
Si16 O30 Si17 158.2(6) . .
Si18 O31 Si17 147.6(5) . .
Si14 O32 Si18 157.5(6) . .
Si19 O33 Si20 151.7(6) . .
Si20 O34 Si21 148.5(5) . .
Si21 O35 Si22 151.4(5) . .
Si23 O36 Si22 160.2(6) . .
Si24 O37 Si23 152.2(6) . .
Si20 O38 Si24 156.2(6) . .
Si14 O39 Si20 167.4(6) . .
Si23 O40 Si17 162.5(5) . .
Si10 O41 Si13 149.1(6) 4_666 .
Si4 O42 Si13 160.8(6) 4_666 .
Si4 O43 Si19 148.7(6) 4_666 .
Si9 O44 Si18 149.0(6) 4_666 .
Si18 O45 Si3 155.6(6) . 4_666
Si24 O46 Si3 155.4(6) 4_565 .
Si1 O47 Si17 149.0(6) 2_545 .
Si23 O48 Si7 146.8(6) . 2_545

loop_
_geom_bond_atom_site_label_1
_geom_bond_atom_site_label_2
_geom_bond_distance
_geom_bond_site_symmetry_2
C301 C302 1.36(2) .
C302 C303 1.48(2) .
C303 C304 1.51(2) .
C101 C102 1.334(17) .
C101 C101 1.65(5) 3_566
C102 C103 1.473(19) .
C103 C104 1.482(19) .
Si1 O15 1.587(8) .
Si1 O47 1.590(7) 2
Si1 O16 1.594(8) .
Si1 O1 1.608(7) .
Si2 O13 1.581(8) .
Si2 O1 1.590(8) .
Si2 O6 1.595(8) .
Si2 O2 1.605(7) .
Si3 O3 1.587(7) .
Si3 O2 1.592(7) .
Si3 O46 1.596(7) .
Si3 O45 1.606(8) 4_565
Si4 O4 1.580(7) .
Si4 O42 1.581(8) 4_565
Si4 O43 1.584(8) 4_565
Si4 O3 1.595(8) .
Si5 O14 1.595(9) .
Si5 O5 1.598(7) .
Si5 O21 1.600(7) .
Si5 O4 1.621(7) .
Si6 O18 1.585(8) .
Si6 O19 1.589(8) .
Si6 O6 1.592(8) .
Si6 O5 1.602(7) .
Si7 O17 1.576(8) .
Si7 O23 1.601(10) .
Si7 O48 1.615(8) 2
Si7 O7 1.619(9) .
Si8 O12 1.574(8) .
Si8 O7 1.576(8) .
Si8 O13 1.595(8) .
Si8 O8 1.603(7) .
Si9 O8 1.580(8) .
Si9 O44 1.605(8) 4_565
Si9 O25 1.611(9) .
Si9 O9 1.613(8) .
Si10 O10 1.588(8) .
Si10 O41 1.592(8) 4_565
Si10 O9 1.601(8) .
Si10 O26 1.608(9) .
Si11 O10 1.586(8) .
Si11 O14 1.598(9) .
Si11 O11 1.602(9) .
Si11 O22 1.618(8) .
Si12 O11 1.589(8) .
Si12 O24 1.599(8) .
Si12 O12 1.606(8) .
Si12 O20 1.608(7) .
Si13 O27 1.579(7) .
Si13 O21 1.602(7) 2
Si13 O42 1.603(9) .
Si13 O41 1.614(9) .
Si14 O39 1.578(8) .
Si14 O32 1.595(8) .
Si14 O27 1.599(8) .
Si14 O28 1.602(7) .
Si15 O29 1.576(8) .
Si15 O20 1.585(7) 4_566
Si15 O19 1.598(8) 4_566
Si15 O28 1.602(7) .
Si16 O30 1.587(7) .
Si16 O16 1.599(8) 4_566
Si16 O29 1.606(7) .
Si16 O17 1.618(9) 4_566
Si17 O40 1.598(9) .
Si17 O47 1.599(7) .
Si17 O30 1.601(8) .
Si17 O31 1.619(8) .
Si18 O31 1.587(7) .
Si18 O45 1.600(8) .
Si18 O44 1.605(7) .
Si18 O32 1.616(8) .
Si19 O22 1.588(8) 2
Si19 O23 1.592(10) .
Si19 O33 1.594(8) .
Si19 O43 1.631(8) .
Si20 O34 1.594(7) .
Si20 O38 1.598(8) .
Si20 O33 1.601(8) .
Si20 O39 1.612(8) .
Si21 O25 1.591(9) .
Si21 O18 1.600(8) 4_566
Si21 O34 1.603(7) .
Si21 O35 1.607(8) .
Si22 O15 1.591(8) 4_566
Si22 O26 1.604(9) .
Si22 O36 1.618(9) .
Si22 O35 1.621(8) .
Si23 O36 1.571(9) .
Si23 O40 1.595(9) .
Si23 O48 1.599(8) .
Si23 O37 1.613(8) .
Si24 O37 1.583(8) .
Si24 O46 1.592(7) 4_666
Si24 O24 1.603(8) .
Si24 O38 1.604(8) .
O15 Si22 1.591(8) 4_665
O16 Si16 1.599(8) 4_665
O17 Si16 1.618(9) 4_665
O18 Si21 1.600(8) 4_665
O19 Si15 1.598(8) 4_665
O20 Si15 1.585(7) 4_665
O21 Si13 1.602(7) 2_545
O22 Si19 1.588(8) 2_545
O41 Si10 1.592(8) 4_666
O42 Si4 1.581(8) 4_666
O43 Si4 1.584(8) 4_666
O44 Si9 1.605(8) 4_666
O45 Si3 1.606(8) 4_666
O46 Si24 1.592(7) 4_565
O47 Si1 1.590(7) 2_545
O48 Si7 1.615(8) 2_545
